data_1564773
loop_
_publ_author_name
'Turner, Gemma F.'
'McKellar, Scott C.'
'Allan, David R.'
'Cheetham, Anthony K.'
'Henke, Sebastian'
'Moggach, Stephen A.'

_publ_section_title
;
 Guest-mediated phase transitions in a flexible pillared-layered
 metal--organic framework under high-pressure
;
_journal_name_full 'Chemical Science'
_journal_paper_doi 10.1039/D1SC03108B
_journal_year 2021
_chemical_formula_moiety '(C22 H20 N2 O8 Zn2)n. 4(C3H7NO)'
_chemical_formula_sum 'C34 H48 N6 O12 Zn2'
_chemical_formula_weight 863.55
_space_group_IT_number 140
_space_group_name_Hall '-I 4 2c'
_space_group_name_H-M_alt 'I 4/m c m'
_symmetry_cell_setting tetragonal
_symmetry_space_group_name_Hall '-I 4 2c'
_symmetry_space_group_name_H-M 'I 4/m c m'
_atom_sites_solution_hydrogens difmap
_atom_sites_solution_primary other
_audit_creation_date 2021-05-26
_audit_creation_method CRYSTALS_ver_14.61_build_6999
_audit_update_record
;
2021-06-03 deposited with the CCDC.	2021-09-29 downloaded from the CCDC.
;
_cell_angle_alpha 90
_cell_angle_beta 90
_cell_angle_gamma 90
_cell_formula_units_Z 4
_cell_length_a 15.130(18)
_cell_length_b 15.130(18)
_cell_length_c 19.32(4)
_cell_measurement_reflns_used 942
_cell_measurement_temperature 298
_cell_measurement_theta_max 17
_cell_measurement_theta_min 3
_cell_volume 4423(12)
_computing_cell_refinement 'USER DEFINED CELL REFINEMENT'
_computing_data_collection 'USER DEFINED DATA COLLECTION'
_computing_data_reduction 'Apex2 (Bruker AXS, 2006)'
_computing_molecular_graphics 'CAMERON (Watkin et al., 1996)'
_computing_publication_material 'CRYSTALS (Betteridge et al., 2003)'
_computing_structure_refinement 'CRYSTALS (Betteridge et al., 2003)'
_computing_structure_solution 'Superflip (Palatinus & Chapuis, 2007)'
_diffrn_ambient_pressure 100000
_diffrn_ambient_temperature 298
_diffrn_measured_fraction_theta_full 0.413
_diffrn_measured_fraction_theta_max 0.410
_diffrn_measurement_device Area
_diffrn_measurement_device_type Synchrotron
_diffrn_measurement_method \w
_diffrn_radiation_monochromator 'focussing mirrors'
_diffrn_radiation_type synchrotron
_diffrn_radiation_wavelength 0.48590
_diffrn_reflns_av_R_equivalents 0.083
_diffrn_reflns_av_unetI/netI 0.108
_diffrn_reflns_limit_h_max 18
_diffrn_reflns_limit_h_min -18
_diffrn_reflns_limit_k_max 17
_diffrn_reflns_limit_k_min -18
_diffrn_reflns_limit_l_max 9
_diffrn_reflns_limit_l_min -9
_diffrn_reflns_number 9425
_diffrn_reflns_theta_full 15.166
_diffrn_reflns_theta_max 17.235
_diffrn_reflns_theta_min 2.180
_diffrn_standards_interval_count 942
_diffrn_standards_number 0
_exptl_absorpt_coefficient_mu 1.144
_exptl_absorpt_correction_T_max 0.94
_exptl_absorpt_correction_T_min 0.70
_exptl_absorpt_correction_type multi-scan
_exptl_absorpt_process_details 'SADABS (Siemens, 1996)'
_exptl_crystal_colour colourless
_exptl_crystal_density_diffrn 1.297
_exptl_crystal_density_meas ?
_exptl_crystal_density_method 'not measured'
_exptl_crystal_description plate
_exptl_crystal_F_000 1800
_exptl_crystal_size_max 0.150
_exptl_crystal_size_mid 0.150
_exptl_crystal_size_min 0.050
_refine_diff_density_max 0.46
_refine_diff_density_min -0.37
_refine_ls_extinction_method None
_refine_ls_goodness_of_fit_ref 1.0796
_refine_ls_hydrogen_treatment constr
_refine_ls_matrix_type full
_refine_ls_number_parameters 70
_refine_ls_number_reflns 428
_refine_ls_number_restraints 165
_refine_ls_R_factor_all 0.1881
_refine_ls_R_factor_gt 0.1787
_refine_ls_shift/su_max 0.0262173
_refine_ls_shift/su_mean 0.0007864
_refine_ls_structure_factor_coef Fsqd
_refine_ls_weighting_details
;
 Method= Modified Sheldrick 
 w=1/[\s^2^(F^2^) + ( 0.15P)^2^ +28.44P] 
 ,where P=(max(Fo^2^,0) + 2Fc^2^)/3 
;
_refine_ls_weighting_scheme calc
_refine_ls_wR_factor_all 0.5600
_refine_ls_wR_factor_gt 0.5520
_refine_ls_wR_factor_ref 0.2287
_reflns_limit_h_max 13
_reflns_limit_h_min 0
_reflns_limit_k_max 18
_reflns_limit_k_min 2
_reflns_limit_l_max 9
_reflns_limit_l_min 0
_reflns_number_gt 386
_reflns_number_total 476
_reflns_threshold_expression I>2.0\s(I)
_oxford_diffrn_Wilson_B_factor 1.77
_oxford_diffrn_Wilson_scale 855.88
_oxford_refine_ls_r_factor_ref 0.0864
_oxford_refine_ls_scale 0.444(6)
_oxford_reflns_number_all 476
_cod_data_source_file d1sc03108b2.cif
_cod_data_source_block 2_FC70_010GPa
_cod_depositor_comments
;
The following automatic conversions were performed:

data item '_exptl_crystal_density_meas' value 'not measured' was
changed to '?' -- the value is perceived as not measured.

Automatic conversion script
Id: cif_fix_values 7556 2019-12-06 15:28:31Z antanas 
;
_cod_original_cell_volume 4423(14)
_cod_original_sg_symbol_H-M 'I 4/m c m '
_cod_database_code 1564773
_oxford_refine_reflns_threshold_expression_ref I>-10.0\s(I)

loop_
_symmetry_equiv_pos_as_xyz
x,y,z
-x,-y,-z
x+1/2,y+1/2,z+1/2
-x+1/2,-y+1/2,-z+1/2
-y,x,z
y,-x,-z
-y+1/2,x+1/2,z+1/2
y+1/2,-x+1/2,-z+1/2
-x,-y,z
x,y,-z
-x+1/2,-y+1/2,z+1/2
x+1/2,y+1/2,-z+1/2
y,-x,z
-y,x,-z
y+1/2,-x+1/2,z+1/2
-y+1/2,x+1/2,-z+1/2
-x,y,z+1/2
x,-y,-z+1/2
-x+1/2,y+1/2,z+1
x+1/2,-y+1/2,-z+1
y,x,z+1/2
-y,-x,-z+1/2
y+1/2,x+1/2,z+1
-y+1/2,-x+1/2,-z+1
x,-y,z+1/2
-x,y,-z+1/2
x+1/2,-y+1/2,z+1
-x+1/2,y+1/2,-z+1
-y,-x,z+1/2
y,x,-z+1/2
-y+1/2,-x+1/2,z+1
y+1/2,x+1/2,-z+1

loop_
_atom_site_label
_atom_site_type_symbol
_atom_site_fract_x
_atom_site_fract_y
_atom_site_fract_z
_atom_site_U_iso_or_equiv
_atom_site_occupancy
_atom_site_adp_type
_atom_site_refinement_flags_posn
_atom_site_refinement_flags_adp
_atom_site_refinement_flags_occupancy
_atom_site_disorder_assembly
_atom_site_disorder_group
_atom_site_attached_hydrogens
Zn1 Zn 0.5000 0.5000 0.5772(3) 0.0414 1.0000 Uani DS T . . . .
C1 C 0.6504(5) 0.5802(6) 0.5000 0.0576 1.0000 Uani DS TU . . . .
C2 C 0.7272(5) 0.6427(6) 0.5000 0.0522 1.0000 Uani DS TU . . . .
C3 C 0.7616(5) 0.6731(5) 0.5615(3) 0.0604 1.0000 Uani D U . . . .
C4 C 0.5906(9) 0.5010(3) 0.7102(2) 0.0594 0.3750 Uani D U . . . .
C5 C 0.5638(7) 0.5637(7) 0.7102(2) 0.0590 0.3750 Uani D U . . . .
C10 C 0.684(2) 0.816(2) 0.723(3) 0.300(17) 1.0000 Uiso DS U . . . .
C11 C 0.563(2) 0.825(2) 0.628(2) 0.300(17) 1.0000 Uiso D U . . . .
N1 N 0.5000 0.5000 0.6832(16) 0.0372 1.0000 Uani DS TU . . . .
N10 N 0.6353(16) 0.8647(16) 0.665(2) 0.300(17) 1.0000 Uiso DS U . . . .
O1 O 0.6203(4) 0.5576(4) 0.5574(3) 0.0712 1.0000 Uani D U . . . .
O10 O 0.752(2) 0.858(2) 0.740(3) 0.300(17) 0.5000 Uiso D U . . . .
H32 H 0.7365 0.6546 0.6042 0.0722 1.0000 Uiso R . . . . .
H111 H 0.5483 0.8587 0.5866 0.3980 1.0000 Uiso R . . . . .
H112 H 0.5097 0.8162 0.6561 0.3980 1.0000 Uiso R . . . . .
H113 H 0.5865 0.7667 0.6145 0.3980 1.0000 Uiso R . . . . .
H101 H 0.6597 0.7676 0.7480 0.3003 0.5000 Uiso R . . . . .
H41 H 0.6198 0.5537 0.6946 0.0688 0.3750 Uiso R . . . . .
H42 H 0.6216 0.4502 0.6930 0.0688 0.3750 Uiso R . . . . .
H51 H 0.6215 0.5481 0.6940 0.0685 0.3750 Uiso R . . . . .
H52 H 0.5485 0.6217 0.6937 0.0685 0.3750 Uiso R . . . . .

loop_
_atom_site_aniso_label
_atom_site_aniso_U_11
_atom_site_aniso_U_22
_atom_site_aniso_U_33
_atom_site_aniso_U_23
_atom_site_aniso_U_13
_atom_site_aniso_U_12
Zn1 0.0341(8) 0.0341(8) 0.056(6) 0.0000 0.0000 0.0000
C1 0.036(5) 0.051(6) 0.086(15) 0.0000 0.0000 -0.009(3)
C2 0.042(4) 0.048(5) 0.066(17) 0.0000 0.0000 -0.012(3)
C3 0.057(4) 0.065(5) 0.059(17) 0.002(6) 0.004(5) -0.024(4)
C4 0.047(5) 0.111(9) 0.02(5) -0.02(3) -0.005(5) -0.0007(9)
C5 0.078(6) 0.078(6) 0.02(5) -0.003(10) -0.003(9) -0.032(5)
N1 0.041(4) 0.041(4) 0.03(4) 0.0000 0.0000 0.0000
O1 0.044(3) 0.080(4) 0.090(15) 0.010(5) -0.003(4) -0.029(3)

loop_
_atom_type_symbol
_atom_type_scat_dispersion_real
_atom_type_scat_dispersion_imag
_atom_type_scat_Cromer_Mann_a1
_atom_type_scat_Cromer_Mann_b1
_atom_type_scat_Cromer_Mann_a2
_atom_type_scat_Cromer_Mann_b2
_atom_type_scat_Cromer_Mann_a3
_atom_type_scat_Cromer_Mann_b3
_atom_type_scat_Cromer_Mann_a4
_atom_type_scat_Cromer_Mann_b4
_atom_type_scat_Cromer_Mann_c
_atom_type_scat_source
C 0.0006 0.0007 2.3100 20.8439 1.0200 10.2075 1.5886 0.5687 0.8650 51.6512 0.2156 'International Tables Vol C 4.2.6.8 and 6.1.1.4'
H 0.0000 0.0000 0.4930 10.5109 0.3229 26.1257 0.1402 3.1424 0.0408 57.7998 0.0030 'International Tables Vol C 4.2.6.8 and 6.1.1.4'
N 0.0016 0.0014 12.2126 0.0057 3.1322 9.8933 2.0125 28.9975 1.1663 0.5826 -11.5290 'International Tables Vol C 4.2.6.8 and 6.1.1.4'
O 0.0036 0.0026 3.0485 13.2771 2.2868 5.7011 1.5463 0.3239 0.8670 32.9089 0.2508 'International Tables Vol C 4.2.6.8 and 6.1.1.4'
Zn 0.3043 0.7253 14.0743 3.2655 7.0318 0.2333 5.1652 10.3163 2.4100 58.7097 1.3041 'International Tables Vol C 4.2.6.8 and 6.1.1.4'

loop_
_geom_angle_atom_site_label_1
_geom_angle_site_symmetry_1
_geom_angle_atom_site_label_2
_geom_angle_site_symmetry_2
_geom_angle_atom_site_label_3
_geom_angle_site_symmetry_3
_geom_angle
_geom_angle_publ_flag
Zn1 2_666 Zn1 . O1 5_655 79.2(2) yes
Zn1 2_666 Zn1 . O1 13_565 79.2(2) yes
O1 5_655 Zn1 . O1 13_565 158.5(4) yes
Zn1 2_666 Zn1 . O1 9_665 79.2(2) yes
O1 5_655 Zn1 . O1 9_665 88.00(15) yes
O1 13_565 Zn1 . O1 9_665 88.00(8) yes
Zn1 2_666 Zn1 . N1 . 179.99 yes
O1 5_655 Zn1 . N1 . 100.8(2) yes
O1 13_565 Zn1 . N1 . 100.8(2) yes
O1 9_665 Zn1 . N1 . 100.8(2) yes
Zn1 2_666 Zn1 . O1 . 79.2(2) yes
O1 5_655 Zn1 . O1 . 88.00(8) yes
O1 13_565 Zn1 . O1 . 88.00(15) yes
O1 9_665 Zn1 . O1 . 158.5(4) yes
N1 . Zn1 . O1 . 100.8(2) yes
O1 10_556 C1 . C2 . 117.2(3) yes
O1 10_556 C1 . O1 . 125.5(6) yes
C2 . C1 . O1 . 117.2(3) yes
C1 . C2 . C3 10_556 120.3(3) yes
C1 . C2 . C3 . 120.3(3) yes
C3 10_556 C2 . C3 . 119.4(5) yes
C3 31_664 C3 . C2 . 120.2(3) yes
C3 31_664 C3 . H32 . 119.4 no
C2 . C3 . H32 . 119.9 no
C4 18_566 C4 . H52 13_565 108.9 no
C4 18_566 C4 . C5 30_556 35.0(4) yes
H52 13_565 C4 . C5 30_556 143.2 no
C4 18_566 C4 . C5 13_565 89.0(5) yes
H52 13_565 C4 . C5 13_565 57.0 no
C5 30_556 C4 . C5 13_565 112.9(7) yes
C4 18_566 C4 . C5 . 91.1(5) yes
H52 13_565 C4 . C5 . 158.3 no
C5 30_556 C4 . C5 . 56.1(5) yes
C5 13_565 C4 . C5 . 134.3(12) yes
C4 18_566 C4 . N1 . 110.8(13) yes
H52 13_565 C4 . N1 . 109.7 no
C5 30_556 C4 . N1 . 95.4(13) yes
C5 13_565 C4 . N1 . 68.4(6) yes
C5 . C4 . N1 . 69.0(6) yes
C4 18_566 C4 . H41 . 109.3 no
H52 13_565 C4 . H41 . 109.1 no
C5 30_556 C4 . H41 . 86.3 no
C5 13_565 C4 . H41 . 160.7 no
C5 . C4 . H41 . 54.3 no
C4 18_566 C4 . H42 . 109.3 no
H52 13_565 C4 . H42 . 0.7 no
C5 30_556 C4 . H42 . 143.6 no
C5 13_565 C4 . H42 . 56.5 no
C5 . C4 . H42 . 158.2 no
C4 18_566 C4 . H51 . 111.1 no
H52 13_565 C4 . H51 . 104.6 no
C5 30_556 C4 . H51 . 89.8 no
C5 13_565 C4 . H51 . 157.3 no
C5 . C4 . H51 . 58.7 no
N1 . C4 . H41 . 109.0 no
N1 . C4 . H42 . 109.0 no
H41 . C4 . H42 . 109.5 no
N1 . C4 . H51 . 111.5 no
H41 . C4 . H51 . 4.5 no
H42 . C4 . H51 . 105.0 no
C5 30_556 C5 . H42 5_655 110.1 no
C5 30_556 C5 . C4 30_556 33.8(4) yes
H42 5_655 C5 . C4 30_556 88.4 no
C5 30_556 C5 . C4 5_655 89.9(5) yes
H42 5_655 C5 . C4 5_655 56.4 no
C4 30_556 C5 . C4 5_655 56.0(5) yes
C5 30_556 C5 . C4 . 90.1(5) yes
H42 5_655 C5 . C4 . 157.8 no
C4 30_556 C5 . C4 . 113.8(7) yes
C4 5_655 C5 . C4 . 135.7(12) yes
C5 30_556 C5 . N1 . 110.9(13) yes
H42 5_655 C5 . N1 . 109.5 no
C4 30_556 C5 . N1 . 95.9(13) yes
C4 5_655 C5 . N1 . 69.1(6) yes
C4 . C5 . N1 . 69.7(6) yes
C5 30_556 C5 . H41 . 109.4 no
H42 5_655 C5 . H41 . 104.0 no
C4 30_556 C5 . H41 . 141.9 no
C4 5_655 C5 . H41 . 157.1 no
C4 . C5 . H41 . 58.9 no
C5 30_556 C5 . H51 . 109.2 no
H42 5_655 C5 . H51 . 108.3 no
C4 30_556 C5 . H51 . 142.5 no
C4 5_655 C5 . H51 . 159.6 no
C4 . C5 . H51 . 54.2 no
C5 30_556 C5 . H52 . 109.3 no
H42 5_655 C5 . H52 . 1.4 no
C4 30_556 C5 . H52 . 87.2 no
C4 5_655 C5 . H52 . 55.1 no
C4 . C5 . H52 . 159.0 no
N1 . C5 . H41 . 112.8 no
N1 . C5 . H51 . 108.9 no
H41 . C5 . H51 . 4.8 no
N1 . C5 . H52 . 108.9 no
H41 . C5 . H52 . 105.3 no
H51 . C5 . H52 . 109.6 no
H101 31_664 C10 . O10 31_664 125.2 no
H101 31_664 C10 . N10 . 124.0 no
O10 31_664 C10 . N10 . 110.0(4) yes
H101 31_664 C10 . O10 . 16.2 no
O10 31_664 C10 . O10 . 140.0(7) yes
N10 . C10 . O10 . 110.0(4) yes
H101 31_664 C10 . H101 . 109.7 no
O10 31_664 C10 . H101 . 16.2 no
N10 . C10 . H101 . 124.0 no
O10 . C10 . H101 . 125.2 no
N10 . C11 . H111 . 111.0 no
N10 . C11 . H112 . 113.7 no
H111 . C11 . H112 . 109.5 no
N10 . C11 . H113 . 103.5 no
H111 . C11 . H113 . 109.5 no
H112 . C11 . H113 . 109.5 no
C4 9_665 N1 . C4 13_565 82.7(9) yes
C4 9_665 N1 . C4 5_655 82.7(9) yes
C4 13_565 N1 . C4 5_655 138(3) yes
C4 9_665 N1 . C4 . 138(3) yes
C4 13_565 N1 . C4 . 82.7(9) yes
C4 5_655 N1 . C4 . 82.7(9) yes
C4 9_665 N1 . C5 5_655 42.6(5) yes
C4 13_565 N1 . C5 5_655 119.9(17) yes
C4 5_655 N1 . C5 5_655 41.3(5) yes
C4 . N1 . C5 5_655 118.9(17) yes
C4 9_665 N1 . C5 13_565 118.9(17) yes
C4 13_565 N1 . C5 13_565 41.3(5) yes
C4 5_655 N1 . C5 13_565 119.9(17) yes
C4 . N1 . C5 13_565 42.6(5) yes
C5 5_655 N1 . C5 13_565 138(3) yes
C4 9_665 N1 . C5 9_665 41.3(5) yes
C4 13_565 N1 . C5 9_665 42.6(5) yes
C4 5_655 N1 . C5 9_665 118.9(17) yes
C4 . N1 . C5 9_665 119.9(17) yes
C5 5_655 N1 . C5 9_665 82.7(9) yes
C4 9_665 N1 . C5 . 119.9(17) yes
C4 13_565 N1 . C5 . 118.9(17) yes
C4 5_655 N1 . C5 . 42.6(5) yes
C4 . N1 . C5 . 41.3(5) yes
C5 5_655 N1 . C5 . 82.7(9) yes
C4 9_665 N1 . Zn1 . 110.8(13) yes
C4 13_565 N1 . Zn1 . 110.8(13) yes
C4 5_655 N1 . Zn1 . 110.8(13) yes
C4 . N1 . Zn1 . 110.8(13) yes
C5 5_655 N1 . Zn1 . 110.9(13) yes
C5 13_565 N1 . C5 9_665 82.7(9) yes
C5 13_565 N1 . C5 . 82.7(9) yes
C5 9_665 N1 . C5 . 138(3) yes
C5 13_565 N1 . Zn1 . 110.9(13) yes
C5 9_665 N1 . Zn1 . 110.9(13) yes
C5 . N1 . Zn1 . 110.9(13) yes
C10 . N10 . C11 31_664 121.9(6) yes
C10 . N10 . C11 . 121.9(6) yes
C11 31_664 N10 . C11 . 113.0(8) yes
Zn1 . O1 . C1 . 127.4(5) yes
C4 . H41 . C5 . 66.9 no
C5 13_565 H42 . C4 . 67.1 no
C5 . H51 . C4 . 67.1 no
C5 . H52 . C4 5_655 67.9 no

loop_
_geom_bond_atom_site_label_1
_geom_bond_site_symmetry_1
_geom_bond_atom_site_label_2
_geom_bond_site_symmetry_2
_geom_bond_distance
_geom_bond_publ_flag
Zn1 . Zn1 2_666 2.984(12) yes
Zn1 . O1 5_655 2.054(5) yes
Zn1 . O1 13_565 2.054(5) yes
Zn1 . O1 9_665 2.054(5) yes
Zn1 . N1 . 2.05(3) yes
Zn1 . O1 . 2.054(5) yes
C1 . O1 10_556 1.246(6) yes
C1 . C2 . 1.498(6) yes
C1 . O1 . 1.246(6) yes
C2 . C3 10_556 1.377(6) yes
C2 . C3 . 1.377(6) yes
C3 . C3 31_664 1.396(7) yes
C3 . H32 . 0.950 no
C4 . C4 18_566 1.538(9) yes
C4 . H52 13_565 0.940 no
C4 . C5 30_556 1.854(9) yes
C4 . C5 13_565 1.062(11) yes
C4 . C5 . 1.031(11) yes
C4 . N1 . 1.467(8) yes
C4 . H41 . 0.960 no
C4 . H42 . 0.960 no
C4 . H51 . 0.907 no
C5 . C5 30_556 1.538(9) yes
C5 . H42 5_655 0.961 no
C5 . N1 . 1.460(8) yes
C5 . H41 . 0.910 no
C5 . H51 . 0.956 no
C5 . H52 . 0.962 no
C10 . H101 31_664 0.952 no
C10 . O10 31_664 1.248(6) yes
C10 . N10 . 1.523(9) yes
C10 . O10 . 1.248(6) yes
C10 . H101 . 0.952 no
C11 . N10 . 1.443(8) yes
C11 . H111 . 0.980 no
C11 . H112 . 0.980 no
C11 . H113 . 0.980 no

loop_
_geom_hbond_atom_site_label_D
_geom_hbond_site_symmetry_D
_geom_hbond_atom_site_label_H
_geom_hbond_site_symmetry_H
_geom_hbond_atom_site_label_A
_geom_hbond_site_symmetry_A
_geom_hbond_angle_DHA
_geom_hbond_distance_DH
_geom_hbond_distance_HA
_geom_hbond_distance_DA
_geom_hbond_publ_flag
C4 . H42 . O10 19_644 133 0.96 2.54 3.27(2) yes
C4 5_655 H52 . O10 31_664 135 0.94 2.54 3.27(2) yes
